data_7038812
loop_
_publ_author_name
'Sekine, Yoshihiro'
'Kosaka, Wataru'
'Kano, Hirohisa'
'Dou, Changxiao'
'Yokoyama, Taiga'
'Miyasaka, Hitoshi'

_publ_section_title
;
 trans-Heteroleptic carboxylate-bridged paddlewheel diruthenium(ii, ii)
 complexes with 2,6-bis(trifluoromethyl)benzoate ligands.
;
_journal_issue 17
_journal_name_full 'Dalton transactions (Cambridge, England : 2003)'
_journal_page_first 7427
_journal_page_last 7434
_journal_paper_doi 10.1039/c6dt00569a
_journal_volume 45
_journal_year 2016
_chemical_formula_moiety 'C34 H36 F12 O10 Ru2'
_chemical_formula_sum 'C34 H36 F12 O10 Ru2'
_chemical_formula_weight 1034.77
_space_group_crystal_system orthorhombic
_space_group_IT_number 61
_space_group_name_Hall '-P 2ac 2ab'
_space_group_name_H-M_alt 'P b c a'
_symmetry_space_group_name_Hall '-P 2ac 2ab'
_symmetry_space_group_name_H-M 'P b c a'
_atom_sites_solution_hydrogens geom
_atom_sites_solution_primary direct
_atom_sites_solution_secondary difmap
_audit_update_record
;
2016-02-26 deposited with the CCDC.
2016-03-14 downloaded from the CCDC.
;
_cell_angle_alpha 90.0000
_cell_angle_beta 90.0000
_cell_angle_gamma 90.0000
_cell_formula_units_Z 4
_cell_length_a 19.302(2)
_cell_length_b 10.5836(11)
_cell_length_c 19.7267(19)
_cell_measurement_reflns_used 16299
_cell_measurement_temperature 88
_cell_measurement_theta_max 27.50
_cell_measurement_theta_min 3.01
_cell_volume 4029.9(7)
_computing_cell_refinement CrystalClear
_computing_data_collection 'CrystalClear (Rigaku/MSC Inc., 2006)'
_computing_data_reduction CrystalClear
_computing_molecular_graphics 'CrystalStructure 4.2.1'
_computing_publication_material 'CrystalStructure 4.2.1 (Rigaku, 2016)'
_computing_structure_refinement 'SHELXL Version 2014/7 (Sheldrick, 2008)'
_computing_structure_solution 'SHELXS97 (Sheldrick, 2008)'
_diffrn_ambient_temperature 88
_diffrn_detector_area_resol_mean 7.314
_diffrn_measured_fraction_theta_full 0.998
_diffrn_measured_fraction_theta_max 0.995
_diffrn_measurement_device_type 'Rigaku Mercury70'
_diffrn_measurement_method \w
_diffrn_radiation_type 'Mo K\a'
_diffrn_radiation_wavelength 0.71070
_diffrn_reflns_av_R_equivalents 0.0355
_diffrn_reflns_Laue_measured_fraction_full 0.998
_diffrn_reflns_Laue_measured_fraction_max 0.995
_diffrn_reflns_limit_h_max 24
_diffrn_reflns_limit_h_min -20
_diffrn_reflns_limit_k_max 13
_diffrn_reflns_limit_k_min -13
_diffrn_reflns_limit_l_max 25
_diffrn_reflns_limit_l_min -20
_diffrn_reflns_number 42087
_diffrn_reflns_point_group_measured_fraction_full 0.998
_diffrn_reflns_point_group_measured_fraction_max 0.995
_diffrn_reflns_theta_full 25.241
_diffrn_reflns_theta_max 27.481
_diffrn_reflns_theta_min 3.014
_diffrn_standards_number 0
_exptl_absorpt_coefficient_mu 0.857
_exptl_absorpt_correction_T_max 0.958
_exptl_absorpt_correction_T_min 0.775
_exptl_absorpt_correction_type multi-scan
_exptl_absorpt_process_details 'REQAB (Rigaku, 1998)'
_exptl_crystal_colour orange
_exptl_crystal_density_diffrn 1.705
_exptl_crystal_density_method 'not measured'
_exptl_crystal_description chip
_exptl_crystal_F_000 2064.00
_exptl_crystal_size_max 0.520
_exptl_crystal_size_mid 0.180
_exptl_crystal_size_min 0.050
_refine_diff_density_max 1.75
_refine_diff_density_min -1.09
_refine_ls_extinction_method none
_refine_ls_goodness_of_fit_ref 1.127
_refine_ls_hydrogen_treatment constr
_refine_ls_number_parameters 262
_refine_ls_number_reflns 4598
_refine_ls_number_restraints 0
_refine_ls_R_factor_all 0.0359
_refine_ls_R_factor_gt 0.0333
_refine_ls_shift/su_max 0.001
_refine_ls_structure_factor_coef Fsqd
_refine_ls_weighting_details 'w = 1/[\s^2^(Fo^2^)+(0.0379P)^2^+5.4442P] where P=(Fo^2^+2Fc^2^)/3'
_refine_ls_weighting_scheme calc
_refine_ls_wR_factor_gt 0.0804
_refine_ls_wR_factor_ref 0.0827
_reflns_Friedel_coverage 0.000
_reflns_number_gt 4223
_reflns_number_total 4598
_reflns_threshold_expression F^2^>2.0\s(F^2^)
_cod_data_source_file c6dt00569a2.cif
_cod_data_source_block Ru2(but)2(THF)2(2.6-CF3)2
_cod_depositor_comments 'Adding full bibliography for 7038810--7038815.cif.'
_cod_database_code 7038812

loop_
_space_group_symop_id
_space_group_symop_operation_xyz
1 +X,+Y,+Z
2 1/2+X,1/2-Y,-Z
3 -X,1/2+Y,1/2-Z
4 1/2-X,-Y,1/2+Z
5 -X,-Y,-Z
6 -1/2-X,-1/2+Y,+Z
7 +X,-1/2-Y,-1/2+Z
8 -1/2+X,+Y,-1/2-Z

loop_
_atom_site_label
_atom_site_type_symbol
_atom_site_fract_x
_atom_site_fract_y
_atom_site_fract_z
_atom_site_U_iso_or_equiv
_atom_site_adp_type
_atom_site_occupancy
_atom_site_site_symmetry_order
_atom_site_calc_flag
_atom_site_refinement_flags_posn
_atom_site_refinement_flags_adp
Ru1 Ru 0.50958(2) 0.58431(2) 0.53420(2) 0.01337(7) Uani 1 1 d . .
F1 F 0.59028(8) 0.86478(15) 0.39203(8) 0.0332(3) Uani 1 1 d . .
F2 F 0.60199(8) 0.68183(13) 0.34602(8) 0.0294(3) Uani 1 1 d . .
F3 F 0.62763(8) 0.84951(16) 0.28993(8) 0.0373(4) Uani 1 1 d . .
F4 F 0.33213(8) 0.67001(17) 0.41136(8) 0.0372(4) Uani 1 1 d . .
F5 F 0.32535(10) 0.55730(18) 0.32114(10) 0.0458(4) Uani 1 1 d . .
F6 F 0.26772(9) 0.7301(2) 0.32867(10) 0.0554(6) Uani 1 1 d . .
O1 O 0.48607(8) 0.70590(16) 0.45477(8) 0.0182(3) Uani 1 1 d . .
O2 O 0.46679(8) 0.53671(14) 0.38712(7) 0.0171(3) Uani 1 1 d . .
O3 O 0.40656(8) 0.58078(13) 0.56269(8) 0.0176(3) Uani 1 1 d . .
O4 O 0.38806(8) 0.41435(14) 0.49494(8) 0.0178(3) Uani 1 1 d . .
O5 O 0.53747(8) 0.74799(15) 0.60902(8) 0.0207(3) Uani 1 1 d . .
C1 C 0.47054(11) 0.6535(2) 0.39846(11) 0.0165(4) Uani 1 1 d . .
C2 C 0.45535(12) 0.7392(2) 0.33914(11) 0.0195(4) Uani 1 1 d . .
C3 C 0.50858(12) 0.8079(2) 0.30771(12) 0.0205(5) Uani 1 1 d . .
C4 C 0.58170(13) 0.8010(2) 0.33387(12) 0.0249(5) Uani 1 1 d . .
C5 C 0.49483(14) 0.8824(2) 0.25131(13) 0.0264(5) Uani 1 1 d . .
H5 H 0.5313 0.9281 0.2302 0.032 Uiso 1 1 calc R U
C6 C 0.42834(15) 0.8903(3) 0.22579(13) 0.0312(6) Uani 1 1 d . .
H6 H 0.4192 0.9411 0.1871 0.037 Uiso 1 1 calc R U
C7 C 0.37495(15) 0.8244(3) 0.25657(13) 0.0319(6) Uani 1 1 d . .
H7 H 0.3292 0.8306 0.2392 0.038 Uiso 1 1 calc R U
C8 C 0.38826(13) 0.7489(2) 0.31293(12) 0.0245(5) Uani 1 1 d . .
C9 C 0.32868(14) 0.6762(3) 0.34346(14) 0.0336(6) Uani 1 1 d . .
C10 C 0.36770(12) 0.4956(2) 0.53714(10) 0.0172(4) Uani 1 1 d . .
C11 C 0.29293(12) 0.4928(2) 0.55929(12) 0.0224(5) Uani 1 1 d . .
H11A H 0.2683 0.5643 0.5376 0.027 Uiso 1 1 calc R U
H11B H 0.2910 0.5059 0.6089 0.027 Uiso 1 1 calc R U
C12 C 0.25506(14) 0.3715(3) 0.54225(17) 0.0363(7) Uani 1 1 d . .
H12A H 0.2807 0.2991 0.5618 0.044 Uiso 1 1 calc R U
H12B H 0.2540 0.3606 0.4924 0.044 Uiso 1 1 calc R U
C13 C 0.18138(14) 0.3708(3) 0.56925(19) 0.0423(8) Uani 1 1 d . .
H13A H 0.1589 0.2910 0.5571 0.051 Uiso 1 1 calc R U
H13B H 0.1822 0.3798 0.6187 0.051 Uiso 1 1 calc R U
H13C H 0.1555 0.4413 0.5494 0.051 Uiso 1 1 calc R U
C14 C 0.50748(12) 0.8711(2) 0.59789(14) 0.0250(5) Uani 1 1 d . .
H14A H 0.4945 0.9110 0.6415 0.030 Uiso 1 1 calc R U
H14B H 0.4657 0.8649 0.5690 0.030 Uiso 1 1 calc R U
C15 C 0.56345(15) 0.9466(3) 0.56272(16) 0.0359(6) Uani 1 1 d . .
H15A H 0.5631 1.0355 0.5783 0.043 Uiso 1 1 calc R U
H15B H 0.5569 0.9450 0.5130 0.043 Uiso 1 1 calc R U
C16 C 0.63106(15) 0.8815(3) 0.58250(16) 0.0364(6) Uani 1 1 d . .
H16A H 0.6561 0.8513 0.5418 0.044 Uiso 1 1 calc R U
H16B H 0.6615 0.9400 0.6079 0.044 Uiso 1 1 calc R U
C17 C 0.60912(13) 0.7716(2) 0.62670(13) 0.0260(5) Uani 1 1 d . .
H17A H 0.6380 0.6963 0.6173 0.031 Uiso 1 1 calc R U
H17B H 0.6134 0.7936 0.6753 0.031 Uiso 1 1 calc R U

loop_
_atom_site_aniso_label
_atom_site_aniso_U_11
_atom_site_aniso_U_22
_atom_site_aniso_U_33
_atom_site_aniso_U_23
_atom_site_aniso_U_13
_atom_site_aniso_U_12
Ru1 0.01503(11) 0.01166(11) 0.01341(11) -0.00062(6) 0.00023(6) -0.00030(6)
F1 0.0388(9) 0.0326(8) 0.0282(8) -0.0058(6) -0.0040(6) -0.0089(7)
F2 0.0250(7) 0.0238(7) 0.0393(8) 0.0026(6) -0.0007(6) 0.0008(6)
F3 0.0343(8) 0.0446(9) 0.0331(8) 0.0078(7) 0.0069(7) -0.0130(7)
F4 0.0281(8) 0.0523(10) 0.0312(8) 0.0137(7) 0.0059(6) 0.0038(7)
F5 0.0400(10) 0.0463(10) 0.0511(11) 0.0040(8) -0.0054(8) -0.0159(8)
F6 0.0230(8) 0.0793(14) 0.0637(12) 0.0358(11) -0.0020(8) 0.0105(9)
O1 0.0200(8) 0.0190(8) 0.0156(7) 0.0051(6) 0.0006(6) 0.0029(6)
O2 0.0175(7) 0.0157(7) 0.0181(7) -0.0004(6) -0.0003(6) -0.0008(6)
O3 0.0173(8) 0.0163(7) 0.0192(8) -0.0015(6) -0.0001(6) -0.0005(6)
O4 0.0160(8) 0.0181(8) 0.0194(8) -0.0018(6) 0.0028(6) -0.0013(6)
O5 0.0196(8) 0.0179(8) 0.0245(8) -0.0036(6) -0.0021(6) -0.0006(6)
C1 0.0153(10) 0.0162(10) 0.0181(10) 0.0027(8) 0.0018(8) 0.0037(8)
C2 0.0252(11) 0.0177(10) 0.0155(10) -0.0015(8) 0.0015(8) 0.0015(9)
C3 0.0292(12) 0.0159(10) 0.0165(11) -0.0012(8) 0.0012(8) 0.0010(9)
C4 0.0296(13) 0.0207(11) 0.0242(11) 0.0004(9) 0.0054(9) -0.0043(9)
C5 0.0400(14) 0.0211(12) 0.0181(11) 0.0022(9) 0.0043(10) 0.0012(10)
C6 0.0449(16) 0.0298(13) 0.0191(12) 0.0069(10) -0.0009(11) 0.0070(11)
C7 0.0335(14) 0.0345(14) 0.0278(13) 0.0052(11) -0.0044(10) 0.0088(11)
C8 0.0276(12) 0.0247(11) 0.0213(11) 0.0037(9) -0.0002(9) 0.0049(10)
C9 0.0229(13) 0.0442(16) 0.0338(14) 0.0116(12) -0.0030(10) 0.0035(11)
C10 0.0170(10) 0.0157(10) 0.0188(10) 0.0021(8) 0.0007(8) 0.0021(8)
C11 0.0185(11) 0.0212(11) 0.0274(12) -0.0024(9) 0.0037(9) 0.0010(9)
C12 0.0193(12) 0.0219(13) 0.068(2) -0.0087(12) 0.0064(12) -0.0012(10)
C13 0.0217(13) 0.0236(13) 0.082(2) -0.0042(14) 0.0107(14) -0.0016(10)
C14 0.0236(12) 0.0193(12) 0.0322(13) -0.0065(10) -0.0009(9) 0.0029(9)
C15 0.0312(14) 0.0252(13) 0.0512(17) 0.0081(12) 0.0042(13) 0.0034(11)
C16 0.0265(13) 0.0341(14) 0.0486(17) 0.0122(13) -0.0032(12) -0.0047(11)
C17 0.0245(12) 0.0254(12) 0.0281(12) 0.0003(9) -0.0091(9) -0.0027(9)

loop_
_atom_type_symbol
_atom_type_description
_atom_type_scat_dispersion_real
_atom_type_scat_dispersion_imag
_atom_type_scat_source
C C 0.0033 0.0016
;
International Tables for Crystallography
(Vol. C, Tables 4.2.6.8 and 6.1.1.4)
;
H H 0.0000 0.0000
;
International Tables for Crystallography
(Vol. C, Table 6.1.1.4)
;
O O 0.0106 0.0060
;
International Tables for Crystallography
(Vol. C, Tables 4.2.6.8 and 6.1.1.4)
;
Ru Ru -1.2594 0.8363
;
International Tables for Crystallography
(Vol. C, Tables 4.2.6.8 and 6.1.1.4)
;
F F 0.0171 0.0103
;
International Tables for Crystallography
(Vol. C, Tables 4.2.6.8 and 6.1.1.4)
;

loop_
_geom_angle_atom_site_label_1
_geom_angle_atom_site_label_2
_geom_angle_atom_site_label_3
_geom_angle
_geom_angle_site_symmetry_1
_geom_angle_site_symmetry_3
O4 Ru1 O2 90.13(6) 5_666 5_666
O4 Ru1 O3 179.22(6) 5_666 .
O2 Ru1 O3 89.82(6) 5_666 .
O4 Ru1 O1 89.70(6) 5_666 .
O2 Ru1 O1 179.80(7) 5_666 .
O3 Ru1 O1 90.35(6) . .
O4 Ru1 Ru1 89.76(4) 5_666 5_666
O2 Ru1 Ru1 89.72(4) 5_666 5_666
O3 Ru1 Ru1 89.46(4) . 5_666
O1 Ru1 Ru1 90.17(5) . 5_666
O4 Ru1 O5 87.15(6) 5_666 .
O2 Ru1 O5 86.23(6) 5_666 .
O3 Ru1 O5 93.62(6) . .
O1 Ru1 O5 93.87(6) . .
Ru1 Ru1 O5 174.90(4) 5_666 .
C1 O1 Ru1 115.97(14) . .
C1 O2 Ru1 117.61(13) . 5_666
C10 O3 Ru1 118.08(14) . .
C10 O4 Ru1 118.66(14) . 5_666
C14 O5 C17 105.29(17) . .
C14 O5 Ru1 118.74(13) . .
C17 O5 Ru1 119.98(14) . .
O2 C1 O1 126.51(19) . .
O2 C1 C2 116.22(19) . .
O1 C1 C2 117.27(19) . .
C8 C2 C3 118.5(2) . .
C8 C2 C1 120.7(2) . .
C3 C2 C1 120.8(2) . .
C5 C3 C2 120.5(2) . .
C5 C3 C4 118.8(2) . .
C2 C3 C4 120.7(2) . .
F1 C4 F3 106.18(19) . .
F1 C4 F2 106.5(2) . .
F3 C4 F2 106.4(2) . .
F1 C4 C3 112.7(2) . .
F3 C4 C3 112.3(2) . .
F2 C4 C3 112.34(19) . .
C6 C5 C3 120.3(2) . .
C6 C5 H5 119.9 . .
C3 C5 H5 119.9 . .
C5 C6 C7 120.1(2) . .
C5 C6 H6 120.0 . .
C7 C6 H6 120.0 . .
C6 C7 C8 120.1(3) . .
C6 C7 H7 119.9 . .
C8 C7 H7 119.9 . .
C7 C8 C2 120.5(2) . .
C7 C8 C9 118.0(2) . .
C2 C8 C9 121.4(2) . .
F5 C9 F6 106.7(2) . .
F5 C9 F4 106.6(2) . .
F6 C9 F4 106.4(2) . .
F5 C9 C8 112.7(2) . .
F6 C9 C8 111.5(2) . .
F4 C9 C8 112.7(2) . .
O4 C10 O3 124.0(2) . .
O4 C10 C11 118.5(2) . .
O3 C10 C11 117.49(19) . .
C10 C11 C12 114.4(2) . .
C10 C11 H11A 108.7 . .
C12 C11 H11A 108.7 . .
C10 C11 H11B 108.7 . .
C12 C11 H11B 108.7 . .
H11A C11 H11B 107.6 . .
C11 C12 C13 112.2(2) . .
C11 C12 H12A 109.2 . .
C13 C12 H12A 109.2 . .
C11 C12 H12B 109.2 . .
C13 C12 H12B 109.2 . .
H12A C12 H12B 107.9 . .
C12 C13 H13A 109.5 . .
C12 C13 H13B 109.5 . .
H13A C13 H13B 109.5 . .
C12 C13 H13C 109.5 . .
H13A C13 H13C 109.5 . .
H13B C13 H13C 109.5 . .
O5 C14 C15 105.08(19) . .
O5 C14 H14A 110.7 . .
C15 C14 H14A 110.7 . .
O5 C14 H14B 110.7 . .
C15 C14 H14B 110.7 . .
H14A C14 H14B 108.8 . .
C14 C15 C16 104.8(2) . .
C14 C15 H15A 110.8 . .
C16 C15 H15A 110.8 . .
C14 C15 H15B 110.8 . .
C16 C15 H15B 110.8 . .
H15A C15 H15B 108.9 . .
C17 C16 C15 104.7(2) . .
C17 C16 H16A 110.8 . .
C15 C16 H16A 110.8 . .
C17 C16 H16B 110.8 . .
C15 C16 H16B 110.8 . .
H16A C16 H16B 108.9 . .
O5 C17 C16 105.15(19) . .
O5 C17 H17A 110.7 . .
C16 C17 H17A 110.7 . .
O5 C17 H17B 110.7 . .
C16 C17 H17B 110.7 . .
H17A C17 H17B 108.8 . .

loop_
_geom_bond_atom_site_label_1
_geom_bond_atom_site_label_2
_geom_bond_distance
_geom_bond_site_symmetry_2
Ru1 O4 2.0576(16) 5_666
Ru1 O2 2.0633(15) 5_666
Ru1 O3 2.0668(16) .
Ru1 O1 2.0778(16) .
Ru1 Ru1 2.2678(4) 5_666
Ru1 O5 2.3386(15) .
F1 C4 1.341(3) .
F2 C4 1.343(3) .
F3 C4 1.342(3) .
F4 C9 1.343(3) .
F5 C9 1.335(4) .
F6 C9 1.339(3) .
O1 C1 1.277(3) .
O2 C1 1.258(3) .
O2 Ru1 2.0633(15) 5_666
O3 C10 1.277(3) .
O4 C10 1.260(3) .
O4 Ru1 2.0576(16) 5_666
O5 C14 1.443(3) .
O5 C17 1.448(3) .
C1 C2 1.510(3) .
C2 C8 1.398(3) .
C2 C3 1.403(3) .
C3 C5 1.390(3) .
C3 C4 1.504(3) .
C5 C6 1.381(4) .
C5 H5 0.9500 .
C6 C7 1.385(4) .
C6 H6 0.9500 .
C7 C8 1.393(3) .
C7 H7 0.9500 .
C8 C9 1.509(4) .
C10 C11 1.508(3) .
C11 C12 1.516(3) .
C11 H11A 0.9900 .
C11 H11B 0.9900 .
C12 C13 1.519(4) .
C12 H12A 0.9900 .
C12 H12B 0.9900 .
C13 H13A 0.9800 .
C13 H13B 0.9800 .
C13 H13C 0.9800 .
C14 C15 1.512(4) .
C14 H14A 0.9900 .
C14 H14B 0.9900 .
C15 C16 1.526(4) .
C15 H15A 0.9900 .
C15 H15B 0.9900 .
C16 C17 1.514(4) .
C16 H16A 0.9900 .
C16 H16B 0.9900 .
C17 H17A 0.9900 .
C17 H17B 0.9900 .

loop_
_geom_torsion_atom_site_label_1
_geom_torsion_atom_site_label_2
_geom_torsion_atom_site_label_3
_geom_torsion_atom_site_label_4
_geom_torsion
_geom_torsion_site_symmetry_1
Ru1 O2 C1 O1 -1.8(3) 5_666
Ru1 O2 C1 C2 177.93(14) 5_666
Ru1 O1 C1 O2 1.6(3) .
Ru1 O1 C1 C2 -178.14(14) .
O2 C1 C2 C8 69.3(3) .
O1 C1 C2 C8 -110.9(2) .
O2 C1 C2 C3 -108.6(2) .
O1 C1 C2 C3 71.1(3) .
C8 C2 C3 C5 -0.8(3) .
C1 C2 C3 C5 177.2(2) .
C8 C2 C3 C4 179.9(2) .
C1 C2 C3 C4 -2.1(3) .
C5 C3 C4 F1 107.1(2) .
C2 C3 C4 F1 -73.6(3) .
C5 C3 C4 F3 -12.8(3) .
C2 C3 C4 F3 166.5(2) .
C5 C3 C4 F2 -132.6(2) .
C2 C3 C4 F2 46.7(3) .
C2 C3 C5 C6 0.4(4) .
C4 C3 C5 C6 179.7(2) .
C3 C5 C6 C7 0.3(4) .
C5 C6 C7 C8 -0.6(4) .
C6 C7 C8 C2 0.2(4) .
C6 C7 C8 C9 -178.4(3) .
C3 C2 C8 C7 0.5(3) .
C1 C2 C8 C7 -177.5(2) .
C3 C2 C8 C9 179.0(2) .
C1 C2 C8 C9 1.0(3) .
C7 C8 C9 F5 96.1(3) .
C2 C8 C9 F5 -82.4(3) .
C7 C8 C9 F6 -23.8(4) .
C2 C8 C9 F6 157.7(2) .
C7 C8 C9 F4 -143.2(2) .
C2 C8 C9 F4 38.2(3) .
Ru1 O4 C10 O3 1.0(3) 5_666
Ru1 O4 C10 C11 -178.94(15) 5_666
Ru1 O3 C10 O4 -0.9(3) .
Ru1 O3 C10 C11 179.00(14) .
O4 C10 C11 C12 15.3(3) .
O3 C10 C11 C12 -164.6(2) .
C10 C11 C12 C13 176.7(2) .
C17 O5 C14 C15 38.2(2) .
Ru1 O5 C14 C15 -99.6(2) .
O5 C14 C15 C16 -23.5(3) .
C14 C15 C16 C17 1.0(3) .
C14 O5 C17 C16 -37.6(3) .
Ru1 O5 C17 C16 99.6(2) .
C15 C16 C17 O5 21.8(3) .
